data_4306456
loop_
_publ_author_name
'Minghuey Shieh'
'Chia-Yeh Miu'
'Chang-Ju Lee'
'Wei-Cheng Chen'
'Yen-Yi Chu'
'Hui-Lung Chen'

_publ_contact_author_address
;Department of Chemistry
National Taiwan Normal University,
Taipei 116, Taiwan, Republic of China
;
_publ_contact_author_email mshieh@ntnu.edu.tw
_publ_contact_author_name 'Minghuey Shieh'
_publ_section_title
;
Construction of Copper Halide-Triiron Selenide Carbonyl Complexes:
Synthetic, Electrochemical, and Theoretical Studies
;
_journal_name_full 'Inorganic Chemistry'
_journal_page_first 11018
_journal_page_last 11031
_journal_paper_doi 10.1021/ic8012552
_journal_volume 47
_journal_year 2008
_chemical_formula_moiety 'C66 H40 Br2 Cu4 Fe6 O18 P2 Se2'
_chemical_formula_sum 'C66 H40 Br2 Cu4 Fe6 O18 P2 Se2'
_chemical_formula_weight 2089.92
_chemical_name_systematic
;
 ?
;
_space_group_IT_number 2
_symmetry_cell_setting triclinic
_symmetry_space_group_name_Hall '-P 1'
_symmetry_space_group_name_H-M 'P -1'
_atom_sites_solution_hydrogens geom
_atom_sites_solution_primary direct
_atom_sites_solution_secondary difmap
_audit_creation_method SHELXL-97
_cell_angle_alpha 106.4740(10)
_cell_angle_beta 90.8120(10)
_cell_angle_gamma 105.1420(10)
_cell_formula_units_Z 1
_cell_length_a 11.45390(20)
_cell_length_b 12.03890(20)
_cell_length_c 14.28130(29)
_cell_measurement_reflns_used 30900
_cell_measurement_temperature 298(2)
_cell_measurement_theta_max 25.028
_cell_measurement_theta_min 2.037
_cell_volume 1814.57(6)
_computing_cell_refinement 'HKL Scalepack (Otwinowski & Minor 1997)'
_computing_data_collection 'Collect (Nonius BV, 1997-2000)'
_computing_data_reduction 'HKL Denzo and Scalepack'
_computing_molecular_graphics 'Ortep-3 for Windows (Farrugia, 1997)'
_computing_publication_material 'WinGX publication routines (Farrugia, 1999)'
_computing_structure_refinement 'SHELXL-97 (Sheldrick, 1997)'
_computing_structure_solution 'SHELXS-97 (Sheldrick, 1997)'
_diffrn_ambient_temperature 298(2)
_diffrn_measured_fraction_theta_full 0.994
_diffrn_measured_fraction_theta_max 0.994
_diffrn_measurement_device_type KappaCCD
_diffrn_measurement_method 'CCD rotation images, thick slices'
_diffrn_radiation_monochromator graphite
_diffrn_radiation_source 'fine-focus sealed tube'
_diffrn_radiation_type MoK\a
_diffrn_radiation_wavelength 0.71073
_diffrn_reflns_av_R_equivalents 0.0400
_diffrn_reflns_av_sigmaI/netI 0.0435
_diffrn_reflns_limit_h_max 13
_diffrn_reflns_limit_h_min -12
_diffrn_reflns_limit_k_max 12
_diffrn_reflns_limit_k_min -14
_diffrn_reflns_limit_l_max 17
_diffrn_reflns_limit_l_min -17
_diffrn_reflns_number 17531
_diffrn_reflns_theta_full 25.06
_diffrn_reflns_theta_max 25.06
_diffrn_reflns_theta_min 2.22
_exptl_absorpt_coefficient_mu 4.523
_exptl_absorpt_correction_T_max 0.4796
_exptl_absorpt_correction_T_min 0.402
_exptl_absorpt_correction_type multi-scan
_exptl_absorpt_process_details
;
 ?
;
_exptl_crystal_colour black
_exptl_crystal_density_diffrn 1.913
_exptl_crystal_density_method 'not measured'
_exptl_crystal_description prism
_exptl_crystal_F_000 1020
_exptl_crystal_size_max 0.23
_exptl_crystal_size_mid 0.16
_exptl_crystal_size_min 0.14
_refine_diff_density_max 0.850
_refine_diff_density_min -0.770
_refine_diff_density_rms 0.302
_refine_ls_extinction_coef 0.0096(5)
_refine_ls_extinction_expression Fc^*^=kFc[1+0.001xFc^2^\l^3^/sin(2\q)]^-1/4^
_refine_ls_extinction_method SHELXL
_refine_ls_goodness_of_fit_ref 1.092
_refine_ls_hydrogen_treatment mixed
_refine_ls_matrix_type full
_refine_ls_number_parameters 452
_refine_ls_number_reflns 6383
_refine_ls_number_restraints 0
_refine_ls_restrained_S_all 1.092
_refine_ls_R_factor_all 0.0543
_refine_ls_R_factor_gt 0.0345
_refine_ls_shift/su_max 0.008
_refine_ls_shift/su_mean 0.000
_refine_ls_structure_factor_coef Fsqd
_refine_ls_weighting_details 'calc w=1/[\s^2^(Fo^2^)+(0.0517P)^2^+0.0000P] where P=(Fo^2^+2Fc^2^)/3'
_refine_ls_weighting_scheme calc
_refine_ls_wR_factor_gt 0.0822
_refine_ls_wR_factor_ref 0.0972
_reflns_number_gt 4984
_reflns_number_total 6383
_reflns_threshold_expression >2sigma(I)
_cod_data_source_file ic8012552_si_002_8.cif
_cod_data_source_block 3b
_cod_database_code 4306456

loop_
_symmetry_equiv_pos_as_xyz
'x, y, z'
'-x, -y, -z'

loop_
_atom_site_label
_atom_site_type_symbol
_atom_site_fract_x
_atom_site_fract_y
_atom_site_fract_z
_atom_site_U_iso_or_equiv
_atom_site_adp_type
_atom_site_occupancy
_atom_site_symmetry_multiplicity
_atom_site_calc_flag
_atom_site_refinement_flags
_atom_site_disorder_assembly
_atom_site_disorder_group
Br1 Br 0.43959(5) 0.44949(4) 0.66204(3) 0.06280(16) Uani 1 1 d . . .
Se1 Se 0.34396(3) 0.02239(3) 0.30789(3) 0.05031(14) Uani 1 1 d . . .
Cu1 Cu 0.52850(4) 0.65488(4) 0.67305(3) 0.04972(16) Uani 1 1 d . . .
Cu2 Cu 0.42284(5) 0.33236(4) 0.50100(4) 0.05694(17) Uani 1 1 d . . .
Fe1 Fe 0.51227(5) 0.17876(5) 0.38553(4) 0.04262(16) Uani 1 1 d . . .
Fe2 Fe 0.40823(5) 0.13634(5) 0.20292(4) 0.04783(17) Uani 1 1 d . . .
Fe3 Fe 0.27891(5) 0.19517(5) 0.35410(4) 0.04530(16) Uani 1 1 d . . .
P1 P 0.00792(9) 0.60955(10) 0.22658(8) 0.0510(3) Uani 1 1 d . . .
O1 O 0.7207(3) 0.3928(3) 0.4392(3) 0.0797(10) Uani 1 1 d . . .
O2 O 0.5129(4) 0.1409(3) 0.5790(3) 0.0991(13) Uani 1 1 d . . .
O3 O 0.6723(3) 0.0294(3) 0.3082(3) 0.0818(10) Uani 1 1 d . . .
O4 O 0.5652(3) -0.0015(3) 0.0945(3) 0.0832(11) Uani 1 1 d . . .
O5 O 0.1994(3) 0.0360(4) 0.0550(3) 0.1040(14) Uani 1 1 d . . .
O6 O 0.4990(5) 0.3312(4) 0.1166(3) 0.1224(18) Uani 1 1 d . . .
O7 O 0.2355(3) 0.4200(3) 0.3411(3) 0.0835(10) Uani 1 1 d . . .
O8 O 0.0423(3) 0.0605(3) 0.2480(3) 0.0911(12) Uani 1 1 d . . .
O9 O 0.1849(3) 0.1669(3) 0.5384(3) 0.0795(10) Uani 1 1 d . . .
C1 C 0.6327(4) 0.3161(4) 0.4153(3) 0.0537(10) Uani 1 1 d . . .
C2 C 0.5103(4) 0.1582(4) 0.5045(4) 0.0618(11) Uani 1 1 d . . .
C3 C 0.6102(4) 0.0886(4) 0.3378(3) 0.0550(10) Uani 1 1 d . . .
C4 C 0.5043(4) 0.0530(4) 0.1375(3) 0.0591(11) Uani 1 1 d . . .
C5 C 0.2811(4) 0.0752(4) 0.1136(3) 0.0678(13) Uani 1 1 d . . .
C6 C 0.4666(5) 0.2635(5) 0.1609(3) 0.0736(14) Uani 1 1 d . . .
C7 C 0.2641(4) 0.3378(4) 0.3473(3) 0.0575(11) Uani 1 1 d . . .
C8 C 0.1359(4) 0.1147(4) 0.2877(4) 0.0637(12) Uani 1 1 d . . .
C9 C 0.2281(4) 0.1857(4) 0.4701(4) 0.0559(10) Uani 1 1 d . . .
C10 C 0.1497(4) 0.6569(4) 0.1774(3) 0.0512(10) Uani 1 1 d . . .
C11 C 0.2531(4) 0.6401(4) 0.2172(4) 0.0674(12) Uani 1 1 d . . .
H11 H 0.2461 0.6048 0.2700 0.081 Uiso 1 1 d R . .
C12 C 0.3639(4) 0.6758(5) 0.1800(4) 0.0749(14) Uani 1 1 d . . .
H12 H 0.4362 0.6670 0.2085 0.090 Uiso 1 1 d R . .
C13 C 0.3694(4) 0.7258(5) 0.1048(4) 0.0706(13) Uani 1 1 d . . .
H13 H 0.4440 0.7466 0.0758 0.085 Uiso 1 1 d R . .
C14 C 0.2674(4) 0.7439(4) 0.0670(3) 0.0634(12) Uani 1 1 d . . .
H14 H 0.2733 0.7811 0.0154 0.076 Uiso 1 1 d R . .
C15 C 0.1574(4) 0.7097(4) 0.1025(3) 0.0544(10) Uani 1 1 d . . .
H15 H 0.0862 0.7232 0.0767 0.065 Uiso 1 1 d R . .
C16 C -0.1058(3) 0.6600(4) 0.1768(3) 0.0551(10) Uani 1 1 d . . .
C17 C -0.1752(4) 0.5899(5) 0.0888(4) 0.0797(15) Uani 1 1 d . . .
H17 H -0.1649 0.5117 0.0574 0.096 Uiso 1 1 d R . .
C18 C -0.2598(5) 0.6322(6) 0.0490(5) 0.0968(19) Uani 1 1 d . . .
H18 H -0.3070 0.5845 -0.0120 0.116 Uiso 1 1 d R . .
C19 C -0.2748(5) 0.7422(5) 0.0943(5) 0.0855(16) Uani 1 1 d . . .
H19 H -0.3344 0.7708 0.0674 0.103 Uiso 1 1 d R . .
C20 C -0.2087(6) 0.8108(6) 0.1804(5) 0.106(2) Uani 1 1 d . . .
H20 H -0.2177 0.8896 0.2114 0.127 Uiso 1 1 d R . .
C21 C -0.1233(5) 0.7706(4) 0.2233(4) 0.0798(15) Uani 1 1 d . . .
H21 H -0.0784 0.8184 0.2852 0.096 Uiso 1 1 d R . .
C22 C 0.0335(3) 0.6736(4) 0.3570(3) 0.0525(10) Uani 1 1 d . . .
C23 C 0.1104(4) 0.7898(4) 0.3950(4) 0.0688(13) Uani 1 1 d . . .
H23 H 0.1479 0.8318 0.3504 0.083 Uiso 1 1 d R . .
C24 C 0.1321(4) 0.8433(5) 0.4954(4) 0.0758(14) Uani 1 1 d . . .
H24 H 0.1841 0.9239 0.5220 0.091 Uiso 1 1 d R . .
C25 C 0.0789(4) 0.7812(5) 0.5575(4) 0.0694(13) Uani 1 1 d . . .
H25 H 0.0941 0.8171 0.6273 0.083 Uiso 1 1 d R . .
C26 C 0.0025(4) 0.6669(5) 0.5210(3) 0.0667(12) Uani 1 1 d . . .
H26 H -0.0346 0.6230 0.5645 0.080 Uiso 1 1 d R . .
C27 C -0.0205(4) 0.6124(4) 0.4206(3) 0.0580(11) Uani 1 1 d . . .
H27 H -0.0730 0.5319 0.3950 0.070 Uiso 1 1 d R . .
C28 C -0.0430(4) 0.4480(4) 0.1944(3) 0.0559(10) Uani 1 1 d . . .
C29 C -0.1597(4) 0.3938(4) 0.2154(3) 0.0627(12) Uani 1 1 d . . .
H29 H -0.2111 0.4436 0.2434 0.075 Uiso 1 1 d R . .
C30 C -0.1981(5) 0.2720(4) 0.1957(4) 0.0696(13) Uani 1 1 d . . .
H30 H -0.2767 0.2346 0.2122 0.084 Uiso 1 1 d R . .
C31 C -0.1261(5) 0.2006(4) 0.1529(4) 0.0749(14) Uani 1 1 d . . .
H31 H -0.1551 0.1147 0.1385 0.090 Uiso 1 1 d R . .
C32 C -0.0127(5) 0.2520(4) 0.1312(4) 0.0747(14) Uani 1 1 d . . .
H32 H 0.0365 0.2008 0.1010 0.090 Uiso 1 1 d R . .
C33 C 0.0306(4) 0.3769(4) 0.1516(3) 0.0651(12) Uani 1 1 d . . .
H33 H 0.1104 0.4140 0.1373 0.078 Uiso 1 1 d R . .

loop_
_atom_site_aniso_label
_atom_site_aniso_U_11
_atom_site_aniso_U_22
_atom_site_aniso_U_33
_atom_site_aniso_U_23
_atom_site_aniso_U_13
_atom_site_aniso_U_12
Br1 0.1013(3) 0.0364(2) 0.0456(2) 0.01075(18) 0.0113(2) 0.0118(2)
Se1 0.0555(2) 0.0354(2) 0.0579(3) 0.01349(18) 0.00653(19) 0.00912(17)
Cu1 0.0648(3) 0.0370(3) 0.0467(3) 0.0141(2) 0.0060(2) 0.0112(2)
Cu2 0.0748(3) 0.0479(3) 0.0445(3) 0.0065(2) 0.0068(2) 0.0186(2)
Fe1 0.0502(3) 0.0372(3) 0.0418(3) 0.0112(2) 0.0029(2) 0.0150(2)
Fe2 0.0588(3) 0.0413(3) 0.0377(3) 0.0064(2) 0.0020(3) 0.0101(2)
Fe3 0.0469(3) 0.0428(3) 0.0476(3) 0.0148(3) 0.0058(2) 0.0133(2)
P1 0.0551(6) 0.0439(6) 0.0530(6) 0.0154(5) 0.0070(5) 0.0111(5)
O1 0.0613(18) 0.061(2) 0.106(3) 0.0195(19) -0.0098(18) 0.0051(17)
O2 0.181(4) 0.088(3) 0.057(2) 0.038(2) 0.016(2) 0.067(3)
O3 0.080(2) 0.078(2) 0.088(2) 0.0011(19) 0.0070(19) 0.0479(19)
O4 0.085(2) 0.094(3) 0.065(2) 0.0023(19) 0.0192(18) 0.038(2)
O5 0.091(2) 0.126(3) 0.071(2) -0.004(2) -0.030(2) 0.028(2)
O6 0.221(5) 0.072(3) 0.054(2) 0.025(2) 0.019(3) -0.002(3)
O7 0.081(2) 0.070(2) 0.121(3) 0.046(2) 0.013(2) 0.0374(18)
O8 0.0597(19) 0.089(3) 0.105(3) 0.013(2) -0.015(2) 0.0062(18)
O9 0.085(2) 0.095(3) 0.069(2) 0.040(2) 0.0306(19) 0.0246(19)
C1 0.054(2) 0.045(2) 0.061(3) 0.015(2) 0.001(2) 0.012(2)
C2 0.083(3) 0.049(3) 0.060(3) 0.017(2) 0.004(2) 0.029(2)
C3 0.059(2) 0.050(2) 0.052(2) 0.0074(19) -0.004(2) 0.015(2)
C4 0.067(3) 0.060(3) 0.043(2) 0.013(2) -0.001(2) 0.009(2)
C5 0.075(3) 0.071(3) 0.052(3) 0.007(2) 0.005(3) 0.024(2)
C6 0.113(4) 0.055(3) 0.043(2) 0.014(2) 0.007(2) 0.008(3)
C7 0.053(2) 0.054(3) 0.069(3) 0.024(2) 0.007(2) 0.014(2)
C8 0.059(3) 0.061(3) 0.067(3) 0.013(2) 0.002(2) 0.016(2)
C9 0.055(2) 0.054(3) 0.065(3) 0.023(2) 0.009(2) 0.0190(19)
C10 0.058(2) 0.046(2) 0.050(2) 0.0145(19) 0.0084(19) 0.0148(18)
C11 0.060(3) 0.077(3) 0.077(3) 0.039(3) 0.009(2) 0.021(2)
C12 0.055(3) 0.083(4) 0.091(4) 0.031(3) 0.004(3) 0.021(2)
C13 0.062(3) 0.077(3) 0.069(3) 0.019(3) 0.015(2) 0.015(2)
C14 0.072(3) 0.066(3) 0.050(2) 0.023(2) 0.013(2) 0.009(2)
C15 0.062(2) 0.052(2) 0.049(2) 0.017(2) 0.001(2) 0.0140(19)
C16 0.054(2) 0.053(3) 0.060(3) 0.020(2) 0.012(2) 0.0146(19)
C17 0.084(3) 0.072(3) 0.076(3) 0.000(3) -0.012(3) 0.033(3)
C18 0.085(3) 0.098(5) 0.099(4) 0.012(4) -0.024(3) 0.032(3)
C19 0.075(3) 0.096(4) 0.097(4) 0.029(3) 0.002(3) 0.042(3)
C20 0.127(5) 0.093(4) 0.112(5) 0.013(4) 0.009(4) 0.075(4)
C21 0.098(3) 0.059(3) 0.079(3) 0.004(3) 0.005(3) 0.035(3)
C22 0.057(2) 0.048(2) 0.055(2) 0.021(2) 0.009(2) 0.0126(19)
C23 0.077(3) 0.058(3) 0.062(3) 0.020(2) 0.005(2) 0.000(2)
C24 0.083(3) 0.063(3) 0.066(3) 0.012(3) -0.011(3) 0.002(2)
C25 0.067(3) 0.086(4) 0.059(3) 0.017(3) 0.000(2) 0.033(3)
C26 0.067(3) 0.088(4) 0.060(3) 0.037(3) 0.020(2) 0.030(3)
C27 0.059(2) 0.052(3) 0.065(3) 0.023(2) 0.011(2) 0.0136(19)
C28 0.061(2) 0.048(2) 0.056(2) 0.017(2) 0.005(2) 0.0095(19)
C29 0.064(3) 0.051(3) 0.066(3) 0.016(2) 0.008(2) 0.005(2)
C30 0.076(3) 0.053(3) 0.067(3) 0.016(2) 0.000(2) 0.000(2)
C31 0.100(4) 0.049(3) 0.065(3) 0.015(2) -0.013(3) 0.005(3)
C32 0.100(4) 0.055(3) 0.073(3) 0.017(2) 0.003(3) 0.030(3)
C33 0.069(3) 0.063(3) 0.064(3) 0.020(2) 0.003(2) 0.021(2)

loop_
_atom_type_symbol
_atom_type_description
_atom_type_scat_dispersion_real
_atom_type_scat_dispersion_imag
_atom_type_scat_source
C C 0.0033 0.0016 'International Tables Vol C Tables 4.2.6.8 and 6.1.1.4'
H H 0.0000 0.0000 'International Tables Vol C Tables 4.2.6.8 and 6.1.1.4'
Br Br -0.2901 2.4595 'International Tables Vol C Tables 4.2.6.8 and 6.1.1.4'
Cu Cu 0.3201 1.2651 'International Tables Vol C Tables 4.2.6.8 and 6.1.1.4'
Fe Fe 0.3463 0.8444 'International Tables Vol C Tables 4.2.6.8 and 6.1.1.4'
O O 0.0106 0.0060 'International Tables Vol C Tables 4.2.6.8 and 6.1.1.4'
P P 0.1023 0.0942 'International Tables Vol C Tables 4.2.6.8 and 6.1.1.4'
Se Se -0.0929 2.2259 'International Tables Vol C Tables 4.2.6.8 and 6.1.1.4'

loop_
_geom_angle_atom_site_label_1
_geom_angle_atom_site_label_2
_geom_angle_atom_site_label_3
_geom_angle
_geom_angle_site_symmetry_1
_geom_angle_site_symmetry_3
_geom_angle_publ_flag
Cu2 Br1 Cu1 109.58(3) . . ?
Fe2 Se1 Fe1 71.62(2) . . ?
Fe2 Se1 Fe3 70.48(2) . . ?
Fe1 Se1 Fe3 73.54(2) . . ?
C6 Cu1 Br1 98.70(14) 2_666 . ?
C6 Cu1 C1 112.76(18) 2_666 2_666 ?
Br1 Cu1 C1 97.91(10) . 2_666 ?
C6 Cu1 C7 102.05(18) 2_666 2_666 ?
Br1 Cu1 C7 102.59(11) . 2_666 ?
C1 Cu1 C7 136.05(16) 2_666 2_666 ?
C6 Cu1 Fe1 100.47(14) 2_666 2_666 ?
Br1 Cu1 Fe1 140.59(3) . 2_666 ?
C1 Cu1 Fe1 42.80(10) 2_666 2_666 ?
C7 Cu1 Fe1 106.57(12) 2_666 2_666 ?
C6 Cu1 Fe2 42.68(14) 2_666 2_666 ?
Br1 Cu1 Fe2 141.33(3) . 2_666 ?
C1 Cu1 Fe2 97.28(10) 2_666 2_666 ?
C7 Cu1 Fe2 90.40(11) 2_666 2_666 ?
Fe1 Cu1 Fe2 64.59(2) 2_666 2_666 ?
C6 Cu1 Fe3 97.75(14) 2_666 2_666 ?
Br1 Cu1 Fe3 143.94(3) . 2_666 ?
C1 Cu1 Fe3 104.90(11) 2_666 2_666 ?
C7 Cu1 Fe3 42.37(11) 2_666 2_666 ?
Fe1 Cu1 Fe3 65.90(2) 2_666 2_666 ?
Fe2 Cu1 Fe3 62.93(2) 2_666 2_666 ?
C6 Cu1 Cu2 152.94(14) 2_666 2_666 ?
Br1 Cu1 Cu2 108.24(2) . 2_666 ?
C1 Cu1 Cu2 66.78(11) 2_666 2_666 ?
C7 Cu1 Cu2 69.99(11) 2_666 2_666 ?
Fe1 Cu1 Cu2 59.76(2) 2_666 2_666 ?
Fe2 Cu1 Cu2 110.43(2) 2_666 2_666 ?
Fe3 Cu1 Cu2 58.456(19) 2_666 2_666 ?
Br1 Cu2 C9 107.04(12) . . ?
Br1 Cu2 Fe3 145.67(3) . . ?
C9 Cu2 Fe3 42.49(12) . . ?
Br1 Cu2 Fe1 142.30(3) . . ?
C9 Cu2 Fe1 89.98(11) . . ?
Fe3 Cu2 Fe1 66.24(2) . . ?
Br1 Cu2 Cu1 142.16(3) . 2_666 ?
C9 Cu2 Cu1 102.72(12) . 2_666 ?
Fe3 Cu2 Cu1 60.36(2) . 2_666 ?
Fe1 Cu2 Cu1 58.72(2) . 2_666 ?
C3 Fe1 C2 97.3(2) . . ?
C3 Fe1 C1 93.12(19) . . ?
C2 Fe1 C1 97.6(2) . . ?
C3 Fe1 Se1 90.90(12) . . ?
C2 Fe1 Se1 98.84(15) . . ?
C1 Fe1 Se1 162.48(14) . . ?
C3 Fe1 Cu1 127.32(15) . 2_666 ?
C2 Fe1 Cu1 130.76(14) . 2_666 ?
C1 Fe1 Cu1 64.26(13) . 2_666 ?
Se1 Fe1 Cu1 99.98(2) . 2_666 ?
C3 Fe1 Cu2 161.55(13) . . ?
C2 Fe1 Cu2 69.91(14) . . ?
C1 Fe1 Cu2 76.08(13) . . ?
Se1 Fe1 Cu2 103.91(2) . . ?
Cu1 Fe1 Cu2 61.52(2) 2_666 . ?
C3 Fe1 Fe2 90.77(13) . . ?
C2 Fe1 Fe2 152.07(15) . . ?
C1 Fe1 Fe2 108.70(14) . . ?
Se1 Fe1 Fe2 54.160(19) . . ?
Cu1 Fe1 Fe2 58.10(2) 2_666 . ?
Cu2 Fe1 Fe2 106.77(2) . . ?
C3 Fe1 Fe3 141.48(12) . . ?
C2 Fe1 Fe3 101.49(15) . . ?
C1 Fe1 Fe3 117.04(13) . . ?
Se1 Fe1 Fe3 53.278(18) . . ?
Cu1 Fe1 Fe3 57.932(19) 2_666 . ?
Cu2 Fe1 Fe3 56.421(19) . . ?
Fe2 Fe1 Fe3 58.34(2) . . ?
C5 Fe2 C6 93.6(2) . . ?
C5 Fe2 C4 97.28(19) . . ?
C6 Fe2 C4 94.6(2) . . ?
C5 Fe2 Se1 99.26(17) . . ?
C6 Fe2 Se1 160.36(15) . . ?
C4 Fe2 Se1 98.42(15) . . ?
C5 Fe2 Cu1 127.43(16) . 2_666 ?
C6 Fe2 Cu1 60.96(14) . 2_666 ?
C4 Fe2 Cu1 127.60(13) . 2_666 ?
Se1 Fe2 Cu1 99.40(2) . 2_666 ?
C5 Fe2 Fe3 94.96(15) . . ?
C6 Fe2 Fe3 109.50(17) . . ?
C4 Fe2 Fe3 152.17(15) . . ?
Se1 Fe2 Fe3 54.84(2) . . ?
Cu1 Fe2 Fe3 59.070(19) 2_666 . ?
C5 Fe2 Fe1 151.34(17) . . ?
C6 Fe2 Fe1 109.61(15) . . ?
C4 Fe2 Fe1 97.39(14) . . ?
Se1 Fe2 Fe1 54.218(19) . . ?
Cu1 Fe2 Fe1 57.317(19) 2_666 . ?
Fe3 Fe2 Fe1 62.05(2) . . ?
C8 Fe3 C9 94.5(2) . . ?
C8 Fe3 C7 93.1(2) . . ?
C9 Fe3 C7 104.6(2) . . ?
C8 Fe3 Se1 90.37(15) . . ?
C9 Fe3 Se1 99.03(14) . . ?
C7 Fe3 Se1 155.77(15) . . ?
C8 Fe3 Cu2 156.03(15) . . ?
C9 Fe3 Cu2 65.11(13) . . ?
C7 Fe3 Cu2 80.91(14) . . ?
Se1 Fe3 Cu2 104.65(2) . . ?
C8 Fe3 Cu1 135.85(17) . 2_666 ?
C9 Fe3 Cu1 126.09(13) . 2_666 ?
C7 Fe3 Cu1 63.08(13) . 2_666 ?
Se1 Fe3 Cu1 98.44(2) . 2_666 ?
Cu2 Fe3 Cu1 61.19(2) . 2_666 ?
C8 Fe3 Fe2 95.27(15) . . ?
C9 Fe3 Fe2 151.91(14) . . ?
C7 Fe3 Fe2 101.11(15) . . ?
Se1 Fe3 Fe2 54.68(2) . . ?
Cu2 Fe3 Fe2 108.64(2) . . ?
Cu1 Fe3 Fe2 58.005(19) 2_666 . ?
C8 Fe3 Fe1 142.82(15) . . ?
C9 Fe3 Fe1 98.03(13) . . ?
C7 Fe3 Fe1 117.03(13) . . ?
Se1 Fe3 Fe1 53.184(17) . . ?
Cu2 Fe3 Fe1 57.340(19) . . ?
Cu1 Fe3 Fe1 56.167(19) 2_666 . ?
Fe2 Fe3 Fe1 59.609(19) . . ?
C16 P1 C22 111.1(2) . . ?
C16 P1 C10 109.9(2) . . ?
C22 P1 C10 107.20(19) . . ?
C16 P1 C28 108.0(2) . . ?
C22 P1 C28 110.3(2) . . ?
C10 P1 C28 110.5(2) . . ?
O1 C1 Fe1 168.5(4) . . ?
O1 C1 Cu1 118.4(3) . 2_666 ?
Fe1 C1 Cu1 72.94(13) . 2_666 ?
O2 C2 Fe1 176.3(4) . . ?
O3 C3 Fe1 178.7(4) . . ?
O4 C4 Fe2 179.2(4) . . ?
O5 C5 Fe2 179.3(5) . . ?
O6 C6 Fe2 167.4(4) . . ?
O6 C6 Cu1 116.2(4) . 2_666 ?
Fe2 C6 Cu1 76.36(19) . 2_666 ?
O7 C7 Fe3 169.3(4) . . ?
O7 C7 Cu1 115.8(3) . 2_666 ?
Fe3 C7 Cu1 74.55(15) . 2_666 ?
O8 C8 Fe3 177.0(5) . . ?
O9 C9 Fe3 171.7(4) . . ?
O9 C9 Cu2 115.7(3) . . ?
Fe3 C9 Cu2 72.40(15) . . ?
C15 C10 C11 120.2(4) . . ?
C15 C10 P1 121.5(3) . . ?
C11 C10 P1 118.3(3) . . ?
C10 C11 C12 119.3(5) . . ?
C13 C12 C11 119.7(4) . . ?
C12 C13 C14 120.7(4) . . ?
C15 C14 C13 120.6(5) . . ?
C14 C15 C10 119.5(4) . . ?
C21 C16 C17 119.0(4) . . ?
C21 C16 P1 120.4(3) . . ?
C17 C16 P1 120.6(3) . . ?
C18 C17 C16 120.0(5) . . ?
C19 C18 C17 120.6(5) . . ?
C20 C19 C18 120.0(5) . . ?
C19 C20 C21 121.1(5) . . ?
C16 C21 C20 119.3(5) . . ?
C27 C22 C23 119.2(4) . . ?
C27 C22 P1 122.5(3) . . ?
C23 C22 P1 118.3(3) . . ?
C24 C23 C22 120.3(5) . . ?
C25 C24 C23 119.8(5) . . ?
C24 C25 C26 120.4(5) . . ?
C25 C26 C27 120.4(5) . . ?
C26 C27 C22 119.8(4) . . ?
C33 C28 C29 119.8(4) . . ?
C33 C28 P1 121.6(3) . . ?
C29 C28 P1 118.6(3) . . ?
C30 C29 C28 119.6(4) . . ?
C29 C30 C31 121.1(5) . . ?
C32 C31 C30 119.9(5) . . ?
C31 C32 C33 120.6(5) . . ?
C28 C33 C32 118.9(5) . . ?

loop_
_geom_bond_atom_site_label_1
_geom_bond_atom_site_label_2
_geom_bond_distance
_geom_bond_site_symmetry_2
_geom_bond_publ_flag
Br1 Cu2 2.3068(6) . ?
Br1 Cu1 2.3740(6) . ?
Se1 Fe2 2.3112(7) . ?
Se1 Fe1 2.3129(6) . ?
Se1 Fe3 2.3158(7) . ?
Cu1 C6 2.288(5) 2_666 ?
Cu1 C1 2.376(4) 2_666 ?
Cu1 C7 2.379(4) 2_666 ?
Cu1 Fe1 2.5212(7) 2_666 ?
Cu1 Fe2 2.5430(7) 2_666 ?
Cu1 Fe3 2.5721(7) 2_666 ?
Cu1 Cu2 2.5930(7) 2_666 ?
Cu2 C9 2.400(4) . ?
Cu2 Fe3 2.5221(7) . ?
Cu2 Fe1 2.5486(7) . ?
Cu2 Cu1 2.5930(7) 2_666 ?
Fe1 C3 1.772(4) . ?
Fe1 C2 1.785(5) . ?
Fe1 C1 1.792(4) . ?
Fe1 Cu1 2.5212(7) 2_666 ?
Fe1 Fe2 2.7056(7) . ?
Fe1 Fe3 2.7707(7) . ?
Fe2 C5 1.773(5) . ?
Fe2 C6 1.774(6) . ?
Fe2 C4 1.779(5) . ?
Fe2 Cu1 2.5430(7) 2_666 ?
Fe2 Fe3 2.6699(8) . ?
Fe3 C8 1.768(4) . ?
Fe3 C9 1.787(5) . ?
Fe3 C7 1.799(5) . ?
Fe3 Cu1 2.5721(7) 2_666 ?
P1 C16 1.790(4) . ?
P1 C22 1.789(4) . ?
P1 C10 1.797(4) . ?
P1 C28 1.796(4) . ?
O1 C1 1.145(5) . ?
O2 C2 1.142(5) . ?
O3 C3 1.138(5) . ?
O4 C4 1.147(5) . ?
O5 C5 1.150(5) . ?
O6 C6 1.160(6) . ?
O7 C7 1.145(5) . ?
O8 C8 1.142(5) . ?
O9 C9 1.152(5) . ?
C1 Cu1 2.376(4) 2_666 ?
C6 Cu1 2.288(5) 2_666 ?
C7 Cu1 2.379(4) 2_666 ?
C10 C15 1.385(6) . ?
C10 C11 1.391(6) . ?
C11 C12 1.393(6) . ?
C12 C13 1.366(7) . ?
C13 C14 1.374(7) . ?
C14 C15 1.371(6) . ?
C16 C21 1.378(6) . ?
C16 C17 1.393(6) . ?
C17 C18 1.390(7) . ?
C18 C19 1.356(8) . ?
C19 C20 1.355(8) . ?
C20 C21 1.402(8) . ?
C22 C27 1.381(6) . ?
C22 C23 1.393(6) . ?
C23 C24 1.383(7) . ?
C24 C25 1.368(7) . ?
C25 C26 1.372(7) . ?
C26 C27 1.385(6) . ?
C28 C33 1.383(6) . ?
C28 C29 1.403(6) . ?
C29 C30 1.360(6) . ?
C30 C31 1.370(7) . ?
C31 C32 1.366(7) . ?
C32 C33 1.396(7) . ?
